data_4106363
loop_
_publ_author_name
'Nathan D. Schley'
'James D. Blakemore'
'Navaneetha K. Subbaiyan'
'Christopher D. Incarvito'
'Francis D'Souza'
'Robert H. Crabtree'
'Gary W. Brudvig'

_publ_contact_author_email robert.crabtree@yale.edu
_publ_contact_author_fax '+203 432 6144'
_publ_contact_author_name 'Dr. Robert H Crabtree'
_publ_contact_author_phone '+203 432 3925'
_publ_section_title
;
 Distinguishing Homogeneous from Heterogeneous Catalysis in
 Electrode-Driven Water Oxidation with Molecular Iridium Complexes
;
_journal_name_full 'Journal of the American Chemical Society'
_journal_page_first 10473
_journal_page_last 10481
_journal_paper_doi 10.1021/ja2004522
_journal_volume 133
_journal_year 2011
_chemical_formula_moiety 'C20 H29 F3 Ir N O5 '
_chemical_formula_sum 'C20 H29 F3 Ir N O5'
_chemical_formula_weight 612.67
_space_group_IT_number 9
_symmetry_cell_setting monoclinic
_symmetry_Int_Tables_number 9
_symmetry_space_group_name_Hall 'C -2yc'
_symmetry_space_group_name_H-M 'C 1 c 1'
_cell_angle_alpha 90.0000
_cell_angle_beta 113.904(2)
_cell_angle_gamma 90.0000
_cell_formula_units_Z 4
_cell_length_a 14.6660(16)
_cell_length_b 10.4157(12)
_cell_length_c 16.7525(18)
_cell_measurement_reflns_used 7354
_cell_measurement_temperature 223.1
_cell_measurement_theta_max 27.5
_cell_measurement_theta_min 3.0
_cell_volume 2339.6(4)
_computing_cell_refinement PROCESS-AUTO
_computing_data_collection PROCESS-AUTO
_computing_data_reduction CrystalStructure
_computing_publication_material 'CrystalStructure 3.8'
_computing_structure_refinement SHELXL
_diffrn_ambient_temperature 223
_diffrn_detector_area_resol_mean 6.85
_diffrn_measured_fraction_theta_full 0.997
_diffrn_measured_fraction_theta_max 0.997
_diffrn_measurement_device_type 'Rigaku SCXmini'
_diffrn_measurement_method \w
_diffrn_radiation_type 'Mo K\a'
_diffrn_radiation_wavelength 0.71075
_diffrn_reflns_av_R_equivalents 0.054
_diffrn_reflns_limit_h_max 16
_diffrn_reflns_limit_h_min -18
_diffrn_reflns_limit_k_max 13
_diffrn_reflns_limit_k_min -13
_diffrn_reflns_limit_l_max 21
_diffrn_reflns_limit_l_min -18
_diffrn_reflns_number 7748
_diffrn_reflns_theta_full 27.49
_diffrn_reflns_theta_max 27.49
_exptl_absorpt_coefficient_mu 5.775
_exptl_absorpt_correction_T_max 0.630
_exptl_absorpt_correction_T_min 0.509
_exptl_absorpt_correction_type multi-scan
_exptl_absorpt_process_details 'Jacobson, R. (1998) Private comm.'
_exptl_crystal_colour Yellow
_exptl_crystal_density_diffrn 1.739
_exptl_crystal_description Block
_exptl_crystal_F_000 1200.00
_exptl_crystal_size_max 0.08
_exptl_crystal_size_mid 0.08
_exptl_crystal_size_min 0.08
_refine_diff_density_max 1.20
_refine_diff_density_min -1.29
_refine_ls_abs_structure_details 'Flack, H. D. (1983), Acta Cryst. A39, 876-881.  1651 Friedel Pairs'
_refine_ls_abs_structure_Flack 0.007(11)
_refine_ls_extinction_method none
_refine_ls_goodness_of_fit_ref 1.022
_refine_ls_hydrogen_treatment mixed
_refine_ls_number_parameters 288
_refine_ls_number_reflns 4331
_refine_ls_R_factor_gt 0.0471
_refine_ls_shift/su_max 0.0070
_refine_ls_structure_factor_coef Fsqd
_refine_ls_weighting_details 'w = 1/[\s^2^(Fo^2^)+(0.0118P)^2^+0.0000P] where P=(Fo^2^+2Fc^2^)/3'
_refine_ls_weighting_scheme calc
_refine_ls_wR_factor_ref 0.0647
_reflns_number_gt 3661
_reflns_number_total 4331
_reflns_threshold_expression F^2^>2.0\s(F^2^)
_cod_data_source_file ja2004522_si_002_1.cif
_cod_data_source_block Cp*Ir(PyrAlkox)OTFA
_cod_original_formula_sum 'C20 H29 F3 Ir N O5 '
_cod_database_code 4106363

loop_
_symmetry_equiv_pos_site_id
_symmetry_equiv_pos_as_xyz
1 +X,+Y,+Z
2 +X,-Y,1/2+Z
3 1/2+X,1/2+Y,+Z
4 1/2+X,1/2-Y,1/2+Z

loop_
_atom_site_label
_atom_site_type_symbol
_atom_site_fract_x
_atom_site_fract_y
_atom_site_fract_z
_atom_site_U_iso_or_equiv
_atom_site_adp_type
_atom_site_occupancy
_atom_site_symmetry_multiplicity
_atom_site_calc_flag
_atom_site_refinement_flags
Ir(1) Ir 0.22518(4) 0.22547(2) 0.51867(4) 0.02578(8) Uani 1.00 1 d .
F(1) F 0.1855(7) 0.5109(6) 0.2816(4) 0.109(3) Uani 1.00 1 d .
F(2) F 0.0803(7) 0.6259(8) 0.3019(6) 0.133(3) Uani 1.00 1 d .
F(3) F 0.2289(8) 0.6433(7) 0.3825(6) 0.136(3) Uani 1.00 1 d .
O(1) O 0.3567(7) 0.2024(9) 0.5057(8) 0.031(2) Uani 1.00 1 d .
O(2) O 0.2040(4) 0.3619(5) 0.4144(3) 0.0353(15) Uani 1.00 1 d .
O(3) O 0.0965(5) 0.4907(7) 0.4427(4) 0.054(2) Uani 1.00 1 d .
O(4) O 0.2422(7) 0.2000(9) 0.2785(5) 0.072(2) Uani 1.00 1 d .
O(5) O 0.3846(5) 0.0289(8) 0.3965(5) 0.064(2) Uani 1.00 1 d .
N(1) N 0.3109(5) 0.3789(7) 0.5930(4) 0.0349(19) Uani 1.00 1 d .
C(1) C 0.1835(6) 0.1304(8) 0.6119(6) 0.032(2) Uani 1.00 1 d .
C(2) C 0.0943(13) 0.1911(17) 0.5482(13) 0.038(4) Uani 1.00 1 d .
C(3) C 0.0760(5) 0.1449(8) 0.4634(6) 0.029(2) Uani 1.00 1 d .
C(4) C 0.1502(6) 0.0462(8) 0.4742(6) 0.033(2) Uani 1.00 1 d .
C(5) C 0.2152(6) 0.0358(8) 0.5646(6) 0.033(2) Uani 1.00 1 d .
C(6) C 0.2304(7) 0.1516(9) 0.7068(6) 0.046(2) Uani 1.00 1 d .
C(7) C 0.0297(7) 0.2932(9) 0.5689(6) 0.047(2) Uani 1.00 1 d .
C(8) C -0.0066(7) 0.1822(10) 0.3806(7) 0.050(3) Uani 1.00 1 d .
C(9) C 0.1518(9) -0.0349(11) 0.4010(8) 0.047(3) Uani 1.00 1 d .
C(10) C 0.2988(11) -0.0606(12) 0.6023(9) 0.067(4) Uani 1.00 1 d .
C(11) C 0.2736(11) 0.4718(15) 0.6320(10) 0.037(3) Uani 1.00 1 d .
C(12) C 0.3300(11) 0.5718(12) 0.6774(7) 0.056(4) Uani 1.00 1 d .
C(13) C 0.4309(8) 0.5768(9) 0.6886(6) 0.053(2) Uani 1.00 1 d .
C(14) C 0.4662(9) 0.4816(11) 0.6524(7) 0.056(3) Uani 1.00 1 d .
C(15) C 0.4055(6) 0.3835(9) 0.6047(6) 0.039(2) Uani 1.00 1 d .
C(16) C 0.4392(7) 0.2766(10) 0.5603(7) 0.054(2) Uani 1.00 1 d .
C(17) C 0.5110(9) 0.1854(13) 0.6344(10) 0.125(7) Uani 1.00 1 d .
C(18) C 0.4926(12) 0.3318(12) 0.5094(11) 0.142(8) Uani 1.00 1 d .
C(19) C 0.1492(10) 0.4591(15) 0.4070(11) 0.038(4) Uani 1.00 1 d .
C(20) C 0.1537(12) 0.5553(11) 0.3368(8) 0.058(3) Uani 1.00 1 d .
H(4A) H 0.254(9) 0.118(2) 0.296(5) 0.12(5) Uiso 1.00 1 c .
H(4B) H 0.260(5) 0.247(5) 0.327(3) 0.03(2) Uiso 1.00 1 c .
H(5A) H 0.402(6) 0.091(6) 0.438(4) 0.06(3) Uiso 1.00 1 c .
H(5B) H 0.442(4) 0.011(13) 0.391(8) 0.14(8) Uiso 1.00 1 c .
H(6A) H 0.2855 0.0923 0.7331 0.055 Uiso 1.00 1 c R
H(6B) H 0.1816 0.1374 0.7313 0.055 Uiso 1.00 1 c R
H(6C) H 0.2550 0.2390 0.7186 0.055 Uiso 1.00 1 c R
H(7A) H 0.0546 0.3050 0.6316 0.056 Uiso 1.00 1 c R
H(7B) H -0.0390 0.2642 0.5466 0.056 Uiso 1.00 1 c R
H(7C) H 0.0332 0.3740 0.5415 0.056 Uiso 1.00 1 c R
H(8A) H -0.0455 0.2497 0.3917 0.061 Uiso 1.00 1 c R
H(8B) H -0.0489 0.1083 0.3558 0.061 Uiso 1.00 1 c R
H(8C) H 0.0204 0.2130 0.3400 0.061 Uiso 1.00 1 c R
H(9A) H 0.0984 -0.0082 0.3466 0.057 Uiso 1.00 1 c R
H(9B) H 0.1425 -0.1242 0.4122 0.057 Uiso 1.00 1 c R
H(9C) H 0.2154 -0.0247 0.3967 0.057 Uiso 1.00 1 c R
H(10A) H 0.3611 -0.0158 0.6339 0.080 Uiso 1.00 1 c R
H(10B) H 0.3040 -0.1103 0.5553 0.080 Uiso 1.00 1 c R
H(10C) H 0.2849 -0.1176 0.6418 0.080 Uiso 1.00 1 c R
H(11) H 0.2075 0.4648 0.6266 0.045 Uiso 1.00 1 c R
H(12) H 0.3029 0.6358 0.7008 0.067 Uiso 1.00 1 c R
H(13) H 0.4727 0.6440 0.7201 0.063 Uiso 1.00 1 c R
H(14) H 0.5334 0.4831 0.6603 0.067 Uiso 1.00 1 c R
H(17A) H 0.4902 0.1830 0.6824 0.150 Uiso 1.00 1 c R
H(17B) H 0.5788 0.2177 0.6552 0.150 Uiso 1.00 1 c R
H(17C) H 0.5083 0.0995 0.6112 0.150 Uiso 1.00 1 c R
H(18A) H 0.5450 0.2735 0.5112 0.170 Uiso 1.00 1 c R
H(18B) H 0.5217 0.4138 0.5344 0.170 Uiso 1.00 1 c R
H(18C) H 0.4460 0.3443 0.4493 0.170 Uiso 1.00 1 c R

loop_
_atom_site_aniso_label
_atom_site_aniso_U_11
_atom_site_aniso_U_22
_atom_site_aniso_U_33
_atom_site_aniso_U_12
_atom_site_aniso_U_13
_atom_site_aniso_U_23
Ir(1) 0.02741(14) 0.02271(13) 0.03022(15) -0.0034(5) 0.01478(11) 0.0005(6)
F(1) 0.225(10) 0.062(4) 0.096(6) 0.043(5) 0.122(6) 0.037(4)
F(2) 0.166(8) 0.134(8) 0.130(8) 0.097(7) 0.092(7) 0.094(6)
F(3) 0.220(10) 0.073(6) 0.140(8) -0.050(6) 0.099(7) 0.014(5)
O(1) 0.027(5) 0.020(5) 0.049(6) -0.012(3) 0.018(4) -0.017(4)
O(2) 0.051(4) 0.034(3) 0.030(3) 0.004(3) 0.027(3) 0.003(2)
O(3) 0.051(4) 0.057(5) 0.063(5) 0.022(4) 0.033(4) 0.014(4)
O(4) 0.097(6) 0.065(6) 0.056(5) 0.025(5) 0.031(5) 0.013(4)
O(5) 0.051(5) 0.077(6) 0.064(6) 0.013(4) 0.023(4) -0.019(4)
N(1) 0.047(5) 0.025(4) 0.040(5) -0.006(3) 0.024(4) -0.004(3)
C(1) 0.036(5) 0.031(5) 0.034(5) -0.000(4) 0.020(4) 0.010(4)
C(2) 0.038(9) 0.051(10) 0.044(9) -0.021(7) 0.036(7) -0.019(8)
C(3) 0.018(4) 0.034(5) 0.036(5) -0.005(3) 0.012(4) -0.002(4)
C(4) 0.039(5) 0.026(5) 0.040(6) -0.021(4) 0.021(5) -0.009(4)
C(5) 0.030(5) 0.028(5) 0.043(6) -0.004(3) 0.018(4) 0.011(4)
C(6) 0.055(6) 0.037(6) 0.047(7) -0.000(5) 0.022(5) 0.008(5)
C(7) 0.050(6) 0.045(7) 0.052(6) -0.001(5) 0.028(5) 0.004(5)
C(8) 0.036(6) 0.048(6) 0.060(7) -0.013(5) 0.012(6) -0.003(5)
C(9) 0.050(7) 0.020(6) 0.079(11) -0.006(5) 0.034(7) -0.009(6)
C(10) 0.083(10) 0.020(7) 0.086(12) 0.015(6) 0.024(9) 0.007(7)
C(11) 0.039(8) 0.046(9) 0.034(7) -0.001(6) 0.024(6) 0.007(6)
C(12) 0.106(12) 0.043(7) 0.023(6) -0.023(7) 0.029(7) 0.005(5)
C(13) 0.067(8) 0.035(6) 0.049(7) -0.022(5) 0.017(6) -0.019(5)
C(14) 0.052(7) 0.052(8) 0.049(7) -0.021(6) 0.005(6) 0.001(5)
C(15) 0.032(5) 0.048(6) 0.042(6) -0.020(4) 0.020(5) -0.000(5)
C(16) 0.036(5) 0.048(6) 0.085(8) -0.010(5) 0.032(5) -0.012(6)
C(17) 0.064(10) 0.070(10) 0.161(17) 0.031(8) -0.037(9) -0.044(10)
C(18) 0.174(16) 0.103(12) 0.24(2) -0.098(12) 0.181(17) -0.117(13)
C(19) 0.030(7) 0.034(8) 0.053(9) -0.005(5) 0.020(6) 0.010(6)
C(20) 0.115(12) 0.028(6) 0.046(8) 0.019(7) 0.046(8) 0.007(6)

loop_
_atom_type_symbol
_atom_type_description
_atom_type_scat_dispersion_real
_atom_type_scat_dispersion_imag
_atom_type_scat_source
Ir Ir -1.444 7.990
;
International Tables for Crystallography
(1992, Vol. C, Tables 4.2.6.8 and 6.1.1.4)
;
C C 0.003 0.002
;
International Tables for Crystallography
(1992, Vol. C, Tables 4.2.6.8 and 6.1.1.4)
;
H H 0.000 0.000
;
International Tables for Crystallography
(1992, Vol. C, Table 6.1.1.4)
;
N N 0.006 0.003
;
International Tables for Crystallography
(1992, Vol. C, Tables 4.2.6.8 and 6.1.1.4)
;
O O 0.011 0.006
;
International Tables for Crystallography
(1992, Vol. C, Tables 4.2.6.8 and 6.1.1.4)
;
F F 0.017 0.010
;
International Tables for Crystallography
(1992, Vol. C, Tables 4.2.6.8 and 6.1.1.4)
;

loop_
_geom_angle_atom_site_label_1
_geom_angle_atom_site_label_2
_geom_angle_atom_site_label_3
_geom_angle
_geom_angle_publ_flag
O(1) Ir(1) O(2) 79.9(3) yes
O(1) Ir(1) N(1) 77.8(3) yes
O(1) Ir(1) C(1) 125.9(3) yes
O(1) Ir(1) C(2) 162.7(5) yes
O(1) Ir(1) C(3) 137.9(4) yes
O(1) Ir(1) C(4) 103.6(4) yes
O(1) Ir(1) C(5) 97.7(4) yes
O(2) Ir(1) N(1) 80.5(2) yes
O(2) Ir(1) C(1) 154.1(3) yes
O(2) Ir(1) C(2) 115.7(4) yes
O(2) Ir(1) C(3) 96.8(2) yes
O(2) Ir(1) C(4) 113.9(2) yes
O(2) Ir(1) C(5) 151.8(2) yes
N(1) Ir(1) C(1) 101.5(3) yes
N(1) Ir(1) C(2) 111.0(5) yes
N(1) Ir(1) C(3) 143.6(3) yes
N(1) Ir(1) C(4) 165.6(3) yes
N(1) Ir(1) C(5) 126.8(3) yes
C(1) Ir(1) C(2) 39.2(5) yes
C(1) Ir(1) C(3) 66.1(3) yes
C(1) Ir(1) C(4) 65.9(3) yes
C(1) Ir(1) C(5) 39.7(3) yes
C(2) Ir(1) C(3) 37.9(5) yes
C(2) Ir(1) C(4) 64.2(5) yes
C(2) Ir(1) C(5) 65.0(5) yes
C(3) Ir(1) C(4) 39.4(3) yes
C(3) Ir(1) C(5) 66.0(3) yes
C(4) Ir(1) C(5) 38.9(3) yes
Ir(1) O(1) C(16) 117.7(9) yes
Ir(1) O(2) C(19) 118.7(10) yes
Ir(1) N(1) C(11) 123.4(8) yes
Ir(1) N(1) C(15) 117.1(6) yes
C(11) N(1) C(15) 119.5(9) yes
Ir(1) C(1) C(2) 72.6(10) yes
Ir(1) C(1) C(5) 70.5(6) yes
Ir(1) C(1) C(6) 125.0(6) yes
C(2) C(1) C(5) 106.5(10) yes
C(2) C(1) C(6) 128.0(12) yes
C(5) C(1) C(6) 125.4(7) yes
Ir(1) C(2) C(1) 68.2(9) yes
Ir(1) C(2) C(3) 70.0(10) yes
Ir(1) C(2) C(7) 127.4(11) yes
C(1) C(2) C(3) 109.6(14) yes
C(1) C(2) C(7) 125.5(15) yes
C(3) C(2) C(7) 124.8(12) yes
Ir(1) C(3) C(2) 72.1(8) yes
Ir(1) C(3) C(4) 69.3(4) yes
Ir(1) C(3) C(8) 127.0(7) yes
C(2) C(3) C(4) 106.7(9) yes
C(2) C(3) C(8) 127.0(10) yes
C(4) C(3) C(8) 126.2(9) yes
Ir(1) C(4) C(3) 71.3(4) yes
Ir(1) C(4) C(5) 70.7(4) yes
Ir(1) C(4) C(9) 126.9(8) yes
C(3) C(4) C(5) 109.3(8) yes
C(3) C(4) C(9) 123.8(7) yes
C(5) C(4) C(9) 126.9(8) yes
Ir(1) C(5) C(1) 69.8(5) yes
Ir(1) C(5) C(4) 70.3(5) yes
Ir(1) C(5) C(10) 126.9(8) yes
C(1) C(5) C(4) 107.6(7) yes
C(1) C(5) C(10) 127.4(9) yes
C(4) C(5) C(10) 125.0(10) yes
N(1) C(11) C(12) 122.0(14) yes
C(11) C(12) C(13) 118.0(13) yes
C(12) C(13) C(14) 118.5(9) yes
C(13) C(14) C(15) 121.5(11) yes
N(1) C(15) C(14) 120.4(10) yes
N(1) C(15) C(16) 115.4(8) yes
C(14) C(15) C(16) 124.2(10) yes
O(1) C(16) C(15) 110.6(9) yes
O(1) C(16) C(17) 107.7(9) yes
O(1) C(16) C(18) 110.6(11) yes
C(15) C(16) C(17) 107.5(10) yes
C(15) C(16) C(18) 110.2(9) yes
C(17) C(16) C(18) 110.2(10) yes
O(2) C(19) O(3) 133.0(16) yes
O(2) C(19) C(20) 111.5(15) yes
O(3) C(19) C(20) 115.5(13) yes
F(1) C(20) F(2) 112.0(11) yes
F(1) C(20) F(3) 101.3(14) yes
F(1) C(20) C(19) 116.7(11) yes
F(2) C(20) F(3) 102.2(9) yes
F(2) C(20) C(19) 116.2(16) yes
F(3) C(20) C(19) 105.8(10) yes
H(4A) O(4) H(4B) 106(6) no
H(5A) O(5) H(5B) 104(10) no
C(1) C(6) H(6A) 109.5 no
C(1) C(6) H(6B) 109.5 no
C(1) C(6) H(6C) 109.5 no
H(6A) C(6) H(6B) 109.5 no
H(6A) C(6) H(6C) 109.5 no
H(6B) C(6) H(6C) 109.5 no
C(2) C(7) H(7A) 109.5 no
C(2) C(7) H(7B) 109.5 no
C(2) C(7) H(7C) 109.5 no
H(7A) C(7) H(7B) 109.5 no
H(7A) C(7) H(7C) 109.5 no
H(7B) C(7) H(7C) 109.5 no
C(3) C(8) H(8A) 109.5 no
C(3) C(8) H(8B) 109.5 no
C(3) C(8) H(8C) 109.5 no
H(8A) C(8) H(8B) 109.5 no
H(8A) C(8) H(8C) 109.5 no
H(8B) C(8) H(8C) 109.5 no
C(4) C(9) H(9A) 109.5 no
C(4) C(9) H(9B) 109.5 no
C(4) C(9) H(9C) 109.5 no
H(9A) C(9) H(9B) 109.5 no
H(9A) C(9) H(9C) 109.5 no
H(9B) C(9) H(9C) 109.5 no
C(5) C(10) H(10A) 109.5 no
C(5) C(10) H(10B) 109.5 no
C(5) C(10) H(10C) 109.5 no
H(10A) C(10) H(10B) 109.5 no
H(10A) C(10) H(10C) 109.5 no
H(10B) C(10) H(10C) 109.5 no
N(1) C(11) H(11) 119.0 no
C(12) C(11) H(11) 119.0 no
C(11) C(12) H(12) 121.0 no
C(13) C(12) H(12) 121.0 no
C(12) C(13) H(13) 120.7 no
C(14) C(13) H(13) 120.7 no
C(13) C(14) H(14) 119.3 no
C(15) C(14) H(14) 119.3 no
C(16) C(17) H(17A) 109.5 no
C(16) C(17) H(17B) 109.5 no
C(16) C(17) H(17C) 109.5 no
H(17A) C(17) H(17B) 109.5 no
H(17A) C(17) H(17C) 109.5 no
H(17B) C(17) H(17C) 109.5 no
C(16) C(18) H(18A) 109.5 no
C(16) C(18) H(18B) 109.5 no
C(16) C(18) H(18C) 109.5 no
H(18A) C(18) H(18B) 109.5 no
H(18A) C(18) H(18C) 109.5 no
H(18B) C(18) H(18C) 109.5 no

loop_
_geom_bond_atom_site_label_1
_geom_bond_atom_site_label_2
_geom_bond_distance
_geom_bond_publ_flag
Ir(1) O(1) 2.041(12) yes
Ir(1) O(2) 2.174(6) yes
Ir(1) N(1) 2.101(7) yes
Ir(1) C(1) 2.137(10) yes
Ir(1) C(2) 2.20(2) yes
Ir(1) C(3) 2.169(7) yes
Ir(1) C(4) 2.141(8) yes
Ir(1) C(5) 2.146(8) yes
F(1) C(20) 1.28(2) yes
F(2) C(20) 1.237(17) yes
F(3) C(20) 1.399(15) yes
O(1) C(16) 1.414(13) yes
O(2) C(19) 1.267(17) yes
O(3) C(19) 1.20(2) yes
N(1) C(11) 1.40(2) yes
N(1) C(15) 1.321(13) yes
C(1) C(2) 1.456(17) yes
C(1) C(5) 1.454(14) yes
C(1) C(6) 1.470(13) yes
C(2) C(3) 1.42(2) yes
C(2) C(7) 1.55(2) yes
C(3) C(4) 1.454(12) yes
C(3) C(8) 1.477(11) yes
C(4) C(5) 1.429(11) yes
C(4) C(9) 1.497(17) yes
C(5) C(10) 1.511(16) yes
C(11) C(12) 1.355(19) yes
C(12) C(13) 1.42(2) yes
C(13) C(14) 1.369(18) yes
C(14) C(15) 1.378(14) yes
C(15) C(16) 1.528(16) yes
C(16) C(17) 1.579(16) yes
C(16) C(18) 1.49(2) yes
C(19) C(20) 1.57(2) yes
O(4) H(4A) 0.90(4) no
O(4) H(4B) 0.89(5) no
O(5) H(5A) 0.91(7) no
O(5) H(5B) 0.91(9) no
C(6) H(6A) 0.970 no
C(6) H(6B) 0.970 no
C(6) H(6C) 0.970 no
C(7) H(7A) 0.970 no
C(7) H(7B) 0.970 no
C(7) H(7C) 0.970 no
C(8) H(8A) 0.970 no
C(8) H(8B) 0.970 no
C(8) H(8C) 0.970 no
C(9) H(9A) 0.970 no
C(9) H(9B) 0.970 no
C(9) H(9C) 0.970 no
C(10) H(10A) 0.970 no
C(10) H(10B) 0.970 no
C(10) H(10C) 0.970 no
C(11) H(11) 0.940 no
C(12) H(12) 0.940 no
C(13) H(13) 0.940 no
C(14) H(14) 0.940 no
C(17) H(17A) 0.970 no
C(17) H(17B) 0.970 no
C(17) H(17C) 0.970 no
C(18) H(18A) 0.970 no
C(18) H(18B) 0.970 no
C(18) H(18C) 0.970 no

loop_
_geom_contact_atom_site_label_1
_geom_contact_atom_site_label_2
_geom_contact_distance
_geom_contact_site_symmetry_2
F(1) O(4) 3.349(11) .
F(1) C(11) 3.26(2) 2_564
F(1) C(12) 3.36(2) 2_564
F(1) C(17) 3.420(14) 4_454
F(3) C(9) 3.591(15) 1_565
O(1) O(4) 3.483(14) .
O(1) O(5) 2.719(16) .
O(2) O(4) 3.063(12) .
O(3) O(5) 2.910(11) 3_455
O(4) F(1) 3.349(11) .
O(4) O(1) 3.483(14) .
O(4) O(2) 3.063(12) .
O(4) O(5) 2.846(11) .
O(4) C(12) 3.456(18) 2_564
O(4) C(17) 3.480(14) 4_454
O(5) O(1) 2.719(16) .
O(5) O(3) 2.910(11) 3_545
O(5) O(4) 2.846(11) .
O(5) C(6) 3.594(11) 2_554
O(5) C(9) 3.509(18) .
C(4) C(18) 3.43(2) 3_445
C(6) O(5) 3.594(11) 2_555
C(9) F(3) 3.591(15) 1_545
C(9) O(5) 3.509(18) .
C(11) F(1) 3.26(2) 2_565
C(12) F(1) 3.36(2) 2_565
C(12) O(4) 3.456(18) 2_565
C(17) F(1) 3.420(14) 4_555
C(17) O(4) 3.480(14) 4_555
C(18) C(4) 3.43(2) 3_555
Ir(1) H(4B) 3.46(6) .
F(1) H(4B) 2.94(6) .
F(1) H(6C) 3.132 2_564
F(1) H(7A) 3.125 2_564
F(1) H(11) 2.756 2_564
F(1) H(12) 3.004 2_564
F(1) H(17A) 3.345 4_454
F(1) H(17B) 3.150 4_454
F(1) H(17C) 3.196 4_454
F(2) H(5B) 3.20(13) 3_455
F(2) H(6B) 3.332 2_564
F(2) H(7A) 2.815 2_564
F(2) H(9B) 3.106 1_565
F(2) H(10A) 3.499 4_454
F(2) H(13) 2.891 4_464
F(3) H(6B) 3.269 2_564
F(3) H(6C) 3.169 2_564
F(3) H(8A) 3.434 3_555
F(3) H(8B) 3.485 3_555
F(3) H(9B) 2.868 1_565
F(3) H(9C) 3.477 1_565
O(1) H(4A) 3.33(7) .
O(1) H(4B) 2.79(4) .
O(1) H(5A) 1.92(9) .
O(1) H(5B) 3.35(14) .
O(2) H(4A) 3.48(9) .
O(2) H(4B) 2.29(7) .
O(3) H(5A) 3.00(9) 3_455
O(3) H(5B) 2.08(6) 3_455
O(3) H(18A) 3.357 3_455
O(4) H(5A) 2.98(6) .
O(4) H(5B) 3.40(9) .
O(4) H(6A) 3.262 2_554
O(4) H(9A) 3.522 .
O(4) H(9C) 3.192 .
O(4) H(10C) 2.746 2_554
O(4) H(12) 2.519 2_564
O(4) H(14) 3.467 4_454
O(4) H(17A) 3.594 4_454
O(4) H(17B) 2.595 4_454
O(4) H(18C) 3.527 .
O(5) H(4A) 2.18(8) .
O(5) H(4B) 2.85(6) .
O(5) H(6A) 2.823 2_554
O(5) H(6B) 3.583 2_554
O(5) H(7B) 3.591 3_545
O(5) H(7C) 2.995 3_545
O(5) H(8A) 3.095 3_545
O(5) H(9C) 2.545 .
O(5) H(17C) 3.389 .
O(5) H(18A) 3.473 .
O(5) H(18C) 3.427 .
C(1) H(14) 3.050 3_445
C(1) H(18B) 3.149 3_445
C(2) H(14) 3.222 3_445
C(2) H(18B) 3.055 3_445
C(3) H(18B) 2.936 3_445
C(4) H(18A) 3.408 3_445
C(4) H(18B) 2.832 3_445
C(4) H(18C) 3.544 3_445
C(5) H(18A) 3.562 3_445
C(5) H(18B) 2.960 3_445
C(6) H(4A) 3.13(4) 2_555
C(6) H(9C) 3.533 2_555
C(6) H(14) 3.195 3_445
C(7) H(5B) 3.54(13) 3_455
C(7) H(10B) 3.377 3_455
C(7) H(13) 3.352 3_445
C(7) H(14) 3.565 3_445
C(7) H(17C) 3.311 3_455
C(8) H(5B) 3.52(13) 3_455
C(8) H(6C) 3.547 4_454
C(8) H(17A) 3.587 4_454
C(9) H(4A) 3.17(12) .
C(9) H(6B) 3.227 2_554
C(9) H(13) 3.304 4_454
C(9) H(18A) 3.492 3_445
C(9) H(18B) 3.519 3_445
C(10) H(7B) 3.414 3_545
C(10) H(12) 3.556 1_545
C(12) H(8B) 3.362 4_555
C(12) H(10C) 3.307 1_565
C(13) H(6B) 3.506 3_555
C(13) H(7A) 3.354 3_555
C(13) H(7B) 3.242 3_555
C(13) H(8B) 3.313 4_555
C(13) H(9A) 2.878 4_555
C(14) H(6B) 3.313 3_555
C(14) H(7B) 3.421 3_555
C(14) H(8C) 3.548 4_555
C(14) H(9A) 3.051 4_555
C(16) H(5A) 2.71(7) .
C(17) H(5A) 3.17(7) .
C(17) H(8C) 3.551 4_555
C(18) H(5A) 2.86(7) .
C(18) H(9B) 3.255 3_555
C(19) H(4B) 3.33(7) .
C(19) H(5B) 2.99(9) 3_455
C(20) H(7A) 3.464 2_564
C(20) H(9B) 3.595 1_565
H(4A) O(1) 3.33(7) .
H(4A) O(2) 3.48(9) .
H(4A) O(5) 2.18(8) .
H(4A) C(6) 3.13(4) 2_554
H(4A) C(9) 3.17(12) .
H(4A) H(5A) 2.51(10) .
H(4A) H(5B) 2.80(13) .
H(4A) H(6A) 2.550 2_554
H(4A) H(6B) 2.907 2_554
H(4A) H(9A) 3.041 .
H(4A) H(9C) 2.482 .
H(4A) H(10C) 2.795 2_554
H(4A) H(12) 3.248 2_564
H(4A) H(14) 3.286 4_454
H(4A) H(17B) 3.194 4_454
H(4B) Ir(1) 3.46(6) .
H(4B) F(1) 2.94(6) .
H(4B) O(1) 2.79(4) .
H(4B) O(2) 2.29(7) .
H(4B) O(5) 2.85(6) .
H(4B) C(19) 3.33(7) .
H(4B) H(5A) 2.71(9) .
H(4B) H(5B) 3.47(12) .
H(4B) H(9C) 3.226 .
H(4B) H(10C) 3.533 2_554
H(4B) H(12) 2.726 2_564
H(4B) H(17B) 3.045 4_454
H(4B) H(18C) 2.855 .
H(5A) O(1) 1.92(9) .
H(5A) O(3) 3.00(9) 3_545
H(5A) O(4) 2.98(6) .
H(5A) C(16) 2.71(7) .
H(5A) C(17) 3.17(7) .
H(5A) C(18) 2.86(7) .
H(5A) H(4A) 2.51(10) .
H(5A) H(4B) 2.71(9) .
H(5A) H(7C) 3.014 3_545
H(5A) H(9C) 2.813 .
H(5A) H(10B) 3.552 .
H(5A) H(17C) 2.678 .
H(5A) H(18A) 2.723 .
H(5A) H(18C) 2.705 .
H(5B) F(2) 3.20(13) 3_545
H(5B) O(1) 3.35(14) .
H(5B) O(3) 2.08(6) 3_545
H(5B) O(4) 3.40(9) .
H(5B) C(7) 3.54(13) 3_545
H(5B) C(8) 3.52(13) 3_545
H(5B) C(19) 2.99(9) 3_545
H(5B) H(4A) 2.80(13) .
H(5B) H(4B) 3.47(12) .
H(5B) H(6A) 2.918 2_554
H(5B) H(7B) 3.585 3_545
H(5B) H(7C) 2.724 3_545
H(5B) H(8A) 2.722 3_545
H(5B) H(8C) 3.529 3_545
H(5B) H(9C) 3.385 .
H(5B) H(17C) 3.533 .
H(5B) H(18A) 3.371 .
H(6A) O(4) 3.262 2_555
H(6A) O(5) 2.823 2_555
H(6A) H(4A) 2.550 2_555
H(6A) H(5B) 2.918 2_555
H(6A) H(8A) 3.252 4_555
H(6A) H(9C) 3.369 2_555
H(6A) H(14) 3.577 3_445
H(6B) F(2) 3.332 2_565
H(6B) F(3) 3.269 2_565
H(6B) O(5) 3.583 2_555
H(6B) C(9) 3.227 2_555
H(6B) C(13) 3.506 3_445
H(6B) C(14) 3.313 3_445
H(6B) H(4A) 2.907 2_555
H(6B) H(9A) 2.990 2_555
H(6B) H(9B) 3.306 2_555
H(6B) H(9C) 2.861 2_555
H(6B) H(13) 2.993 3_445
H(6B) H(14) 2.574 3_445
H(6C) F(1) 3.132 2_565
H(6C) F(3) 3.169 2_565
H(6C) C(8) 3.547 4_555
H(6C) H(8A) 3.179 4_555
H(6C) H(8B) 3.275 4_555
H(7A) F(1) 3.125 2_565
H(7A) F(2) 2.815 2_565
H(7A) C(13) 3.354 3_445
H(7A) C(20) 3.464 2_565
H(7A) H(10A) 3.410 3_455
H(7A) H(10B) 3.479 3_455
H(7A) H(13) 2.809 3_445
H(7A) H(14) 3.419 3_445
H(7A) H(17C) 3.131 3_455
H(7B) O(5) 3.591 3_455
H(7B) C(10) 3.414 3_455
H(7B) C(13) 3.242 3_445
H(7B) C(14) 3.421 3_445
H(7B) H(5B) 3.585 3_455
H(7B) H(10A) 3.358 3_455
H(7B) H(10B) 2.702 3_455
H(7B) H(13) 3.104 3_445
H(7B) H(14) 3.419 3_445
H(7C) O(5) 2.995 3_455
H(7C) H(5A) 3.014 3_455
H(7C) H(5B) 2.724 3_455
H(7C) H(10B) 3.464 3_455
H(7C) H(17C) 2.713 3_455
H(8A) F(3) 3.434 3_445
H(8A) O(5) 3.095 3_455
H(8A) H(5B) 2.722 3_455
H(8A) H(6A) 3.252 4_454
H(8A) H(6C) 3.179 4_454
H(8B) F(3) 3.485 3_445
H(8B) C(12) 3.362 4_454
H(8B) C(13) 3.313 4_454
H(8B) H(6C) 3.275 4_454
H(8B) H(13) 3.571 4_454
H(8B) H(18B) 3.410 3_445
H(8B) H(18C) 3.181 3_445
H(8C) C(14) 3.548 4_454
H(8C) C(17) 3.551 4_454
H(8C) H(5B) 3.529 3_455
H(8C) H(17A) 2.718 4_454
H(9A) O(4) 3.522 .
H(9A) C(13) 2.878 4_454
H(9A) C(14) 3.051 4_454
H(9A) H(4A) 3.041 .
H(9A) H(6B) 2.990 2_554
H(9A) H(13) 2.593 4_454
H(9A) H(14) 2.882 4_454
H(9B) F(2) 3.106 1_545
H(9B) F(3) 2.868 1_545
H(9B) C(18) 3.255 3_445
H(9B) C(20) 3.595 1_545
H(9B) H(6B) 3.306 2_554
H(9B) H(13) 3.178 4_454
H(9B) H(18A) 2.803 3_445
H(9B) H(18B) 3.230 3_445
H(9B) H(18C) 3.202 3_445
H(9C) F(3) 3.477 1_545
H(9C) O(4) 3.192 .
H(9C) O(5) 2.545 .
H(9C) C(6) 3.533 2_554
H(9C) H(4A) 2.482 .
H(9C) H(4B) 3.226 .
H(9C) H(5A) 2.813 .
H(9C) H(5B) 3.385 .
H(9C) H(6A) 3.369 2_554
H(9C) H(6B) 2.861 2_554
H(10A) F(2) 3.499 4_555
H(10A) H(7A) 3.410 3_545
H(10A) H(7B) 3.358 3_545
H(10B) C(7) 3.377 3_545
H(10B) H(5A) 3.552 .
H(10B) H(7A) 3.479 3_545
H(10B) H(7B) 2.702 3_545
H(10B) H(7C) 3.464 3_545
H(10C) O(4) 2.746 2_555
H(10C) C(12) 3.307 1_545
H(10C) H(4A) 2.795 2_555
H(10C) H(4B) 3.533 2_555
H(10C) H(12) 2.726 1_545
H(10C) H(13) 3.541 1_545
H(10C) H(17B) 3.562 3_445
H(10C) H(18A) 3.495 3_445
H(10C) H(18B) 3.553 3_445
H(11) F(1) 2.756 2_565
H(11) H(17B) 3.386 3_455
H(11) H(17C) 3.156 3_455
H(12) F(1) 3.004 2_565
H(12) O(4) 2.519 2_565
H(12) C(10) 3.556 1_565
H(12) H(4A) 3.248 2_565
H(12) H(4B) 2.726 2_565
H(12) H(10C) 2.726 1_565
H(12) H(17B) 3.175 3_455
H(13) F(2) 2.891 4_565
H(13) C(7) 3.352 3_555
H(13) C(9) 3.304 4_555
H(13) H(6B) 2.993 3_555
H(13) H(7A) 2.809 3_555
H(13) H(7B) 3.104 3_555
H(13) H(8B) 3.571 4_555
H(13) H(9A) 2.593 4_555
H(13) H(9B) 3.178 4_555
H(13) H(10C) 3.541 1_565
H(14) O(4) 3.467 4_555
H(14) C(1) 3.050 3_555
H(14) C(2) 3.222 3_555
H(14) C(6) 3.195 3_555
H(14) C(7) 3.565 3_555
H(14) H(4A) 3.286 4_555
H(14) H(6A) 3.577 3_555
H(14) H(6B) 2.574 3_555
H(14) H(7A) 3.419 3_555
H(14) H(7B) 3.419 3_555
H(14) H(9A) 2.882 4_555
H(17A) F(1) 3.345 4_555
H(17A) O(4) 3.594 4_555
H(17A) C(8) 3.587 4_555
H(17A) H(8C) 2.718 4_555
H(17B) F(1) 3.150 4_555
H(17B) O(4) 2.595 4_555
H(17B) H(4A) 3.194 4_555
H(17B) H(4B) 3.045 4_555
H(17B) H(10C) 3.562 3_555
H(17B) H(11) 3.386 3_545
H(17B) H(12) 3.175 3_545
H(17C) F(1) 3.196 4_555
H(17C) O(5) 3.389 .
H(17C) C(7) 3.311 3_545
H(17C) H(5A) 2.678 .
H(17C) H(5B) 3.533 .
H(17C) H(7A) 3.131 3_545
H(17C) H(7C) 2.713 3_545
H(17C) H(11) 3.156 3_545
H(18A) O(3) 3.357 3_545
H(18A) O(5) 3.473 .
H(18A) C(4) 3.408 3_555
H(18A) C(5) 3.562 3_555
H(18A) C(9) 3.492 3_555
H(18A) H(5A) 2.723 .
H(18A) H(5B) 3.371 .
H(18A) H(9B) 2.803 3_555
H(18A) H(10C) 3.495 3_555
H(18B) C(1) 3.149 3_555
H(18B) C(2) 3.055 3_555
H(18B) C(3) 2.936 3_555
H(18B) C(4) 2.832 3_555
H(18B) C(5) 2.960 3_555
H(18B) C(9) 3.519 3_555
H(18B) H(8B) 3.410 3_555
H(18B) H(9B) 3.230 3_555
H(18B) H(10C) 3.553 3_555
H(18C) O(4) 3.527 .
H(18C) O(5) 3.427 .
H(18C) C(4) 3.544 3_555
H(18C) H(4B) 2.855 .
H(18C) H(5A) 2.705 .
H(18C) H(8B) 3.181 3_555
H(18C) H(9B) 3.202 3_555

loop_
_geom_torsion_atom_site_label_1
_geom_torsion_atom_site_label_2
_geom_torsion_atom_site_label_3
_geom_torsion_atom_site_label_4
_geom_torsion
O(1) Ir(1) O(2) C(19) -151.2(8)
O(2) Ir(1) O(1) C(16) 93.3(8)
O(1) Ir(1) N(1) C(11) 175.7(10)
O(1) Ir(1) N(1) C(15) -6.4(7)
N(1) Ir(1) O(1) C(16) 10.9(8)
O(1) Ir(1) C(1) C(2) -167.7(8)
O(1) Ir(1) C(1) C(5) -52.4(6)
O(1) Ir(1) C(1) C(6) 67.7(9)
C(1) Ir(1) O(1) C(16) -84.5(9)
O(1) Ir(1) C(2) C(1) 35(2)
O(1) Ir(1) C(2) C(3) -86.6(19)
O(1) Ir(1) C(2) C(7) 154.2(13)
C(2) Ir(1) O(1) C(16) -111.4(19)
O(1) Ir(1) C(3) C(2) 153.6(8)
O(1) Ir(1) C(3) C(4) 37.2(8)
O(1) Ir(1) C(3) C(8) -83.1(10)
C(3) Ir(1) O(1) C(16) -177.7(7)
O(1) Ir(1) C(4) C(3) -155.4(6)
O(1) Ir(1) C(4) C(5) 85.5(7)
O(1) Ir(1) C(4) C(9) -36.7(8)
C(4) Ir(1) O(1) C(16) -154.4(8)
O(1) Ir(1) C(5) C(1) 139.6(5)
O(1) Ir(1) C(5) C(4) -102.1(6)
O(1) Ir(1) C(5) C(10) 17.5(10)
C(5) Ir(1) O(1) C(16) -115.2(8)
O(2) Ir(1) N(1) C(11) 94.0(9)
O(2) Ir(1) N(1) C(15) -88.0(7)
N(1) Ir(1) O(2) C(19) -72.0(8)
O(2) Ir(1) C(1) C(2) 17.3(11)
O(2) Ir(1) C(1) C(5) 132.7(5)
O(2) Ir(1) C(1) C(6) -107.2(8)
C(1) Ir(1) O(2) C(19) 24.7(10)
O(2) Ir(1) C(2) C(1) -171.7(5)
O(2) Ir(1) C(2) C(3) 66.2(8)
O(2) Ir(1) C(2) C(7) -52.9(14)
C(2) Ir(1) O(2) C(19) 36.8(9)
O(2) Ir(1) C(3) C(2) -123.9(8)
O(2) Ir(1) C(3) C(4) 119.7(5)
O(2) Ir(1) C(3) C(8) -0.6(9)
C(3) Ir(1) O(2) C(19) 71.3(8)
O(2) Ir(1) C(4) C(3) -70.5(6)
O(2) Ir(1) C(4) C(5) 170.3(5)
O(2) Ir(1) C(4) C(9) 48.2(8)
C(4) Ir(1) O(2) C(19) 108.3(8)
O(2) Ir(1) C(5) C(1) -137.3(6)
O(2) Ir(1) C(5) C(4) -19.0(10)
O(2) Ir(1) C(5) C(10) 100.6(10)
C(5) Ir(1) O(2) C(19) 121.2(9)
N(1) Ir(1) C(1) C(2) 109.2(8)
N(1) Ir(1) C(1) C(5) -135.4(4)
N(1) Ir(1) C(1) C(6) -15.4(8)
C(1) Ir(1) N(1) C(11) -59.7(9)
C(1) Ir(1) N(1) C(15) 118.2(7)
N(1) Ir(1) C(2) C(1) -82.4(7)
N(1) Ir(1) C(2) C(3) 155.6(6)
N(1) Ir(1) C(2) C(7) 36.4(14)
C(2) Ir(1) N(1) C(11) -20.0(11)
C(2) Ir(1) N(1) C(15) 158.0(8)
N(1) Ir(1) C(3) C(2) -40.6(10)
N(1) Ir(1) C(3) C(4) -157.0(5)
N(1) Ir(1) C(3) C(8) 82.6(11)
C(3) Ir(1) N(1) C(11) 5.4(12)
C(3) Ir(1) N(1) C(15) -176.7(6)
N(1) Ir(1) C(4) C(3) 111.0(14)
N(1) Ir(1) C(4) C(5) -8.1(18)
N(1) Ir(1) C(4) C(9) -130.3(14)
C(4) Ir(1) N(1) C(11) -87.4(17)
C(4) Ir(1) N(1) C(15) 90.5(17)
N(1) Ir(1) C(5) C(1) 59.2(6)
N(1) Ir(1) C(5) C(4) 177.5(5)
N(1) Ir(1) C(5) C(10) -63.0(11)
C(5) Ir(1) N(1) C(11) -93.8(10)
C(5) Ir(1) N(1) C(15) 84.2(8)
C(1) Ir(1) C(2) C(3) -122.1(11)
C(1) Ir(1) C(2) C(7) 118.8(16)
C(2) Ir(1) C(1) C(5) 115.3(9)
C(2) Ir(1) C(1) C(6) -124.6(12)
C(1) Ir(1) C(3) C(2) 35.9(8)
C(1) Ir(1) C(3) C(4) -80.5(6)
C(1) Ir(1) C(3) C(8) 159.1(10)
C(3) Ir(1) C(1) C(2) -34.7(8)
C(3) Ir(1) C(1) C(5) 80.6(4)
C(3) Ir(1) C(1) C(6) -159.3(9)
C(1) Ir(1) C(4) C(3) 81.1(6)
C(1) Ir(1) C(4) C(5) -38.0(6)
C(1) Ir(1) C(4) C(9) -160.2(8)
C(4) Ir(1) C(1) C(2) -78.0(8)
C(4) Ir(1) C(1) C(5) 37.3(4)
C(4) Ir(1) C(1) C(6) 157.4(9)
C(1) Ir(1) C(5) C(4) 118.3(7)
C(1) Ir(1) C(5) C(10) -122.2(11)
C(5) Ir(1) C(1) C(2) -115.3(9)
C(5) Ir(1) C(1) C(6) 120.1(9)
C(2) Ir(1) C(3) C(4) -116.4(10)
C(2) Ir(1) C(3) C(8) 123.2(12)
C(3) Ir(1) C(2) C(1) 122.1(11)
C(3) Ir(1) C(2) C(7) -119.1(16)
C(2) Ir(1) C(4) C(3) 37.7(7)
C(2) Ir(1) C(4) C(5) -81.5(7)
C(2) Ir(1) C(4) C(9) 156.4(9)
C(4) Ir(1) C(2) C(1) 82.9(7)
C(4) Ir(1) C(2) C(3) -39.2(6)
C(4) Ir(1) C(2) C(7) -158.3(14)
C(2) Ir(1) C(5) C(1) -39.1(6)
C(2) Ir(1) C(5) C(4) 79.2(7)
C(2) Ir(1) C(5) C(10) -161.3(11)
C(5) Ir(1) C(2) C(1) 39.6(6)
C(5) Ir(1) C(2) C(3) -82.5(7)
C(5) Ir(1) C(2) C(7) 158.4(14)
C(3) Ir(1) C(4) C(5) -119.1(9)
C(3) Ir(1) C(4) C(9) 118.7(10)
C(4) Ir(1) C(3) C(2) 116.4(10)
C(4) Ir(1) C(3) C(8) -120.4(12)
C(3) Ir(1) C(5) C(1) -80.9(5)
C(3) Ir(1) C(5) C(4) 37.4(6)
C(3) Ir(1) C(5) C(10) 156.9(11)
C(5) Ir(1) C(3) C(2) 79.5(8)
C(5) Ir(1) C(3) C(4) -36.9(5)
C(5) Ir(1) C(3) C(8) -157.3(10)
C(4) Ir(1) C(5) C(1) -118.3(7)
C(4) Ir(1) C(5) C(10) 119.5(13)
C(5) Ir(1) C(4) C(3) 119.1(9)
C(5) Ir(1) C(4) C(9) -122.2(10)
Ir(1) O(1) C(16) C(15) -13.1(12)
Ir(1) O(1) C(16) C(17) 104.0(10)
Ir(1) O(1) C(16) C(18) -135.6(9)
Ir(1) O(2) C(19) O(3) -7.1(19)
Ir(1) O(2) C(19) C(20) 172.6(7)
Ir(1) N(1) C(11) C(12) -178.0(10)
Ir(1) N(1) C(15) C(14) 179.8(6)
Ir(1) N(1) C(15) C(16) 1.2(11)
C(11) N(1) C(15) C(14) -2.2(15)
C(11) N(1) C(15) C(16) 179.2(10)
C(15) N(1) C(11) C(12) 4.1(19)
Ir(1) C(1) C(2) C(3) 57.7(11)
Ir(1) C(1) C(2) C(7) -121.2(16)
Ir(1) C(1) C(5) C(4) -60.5(6)
Ir(1) C(1) C(5) C(10) 121.6(11)
C(2) C(1) C(5) Ir(1) 64.1(9)
C(2) C(1) C(5) C(4) 3.7(13)
C(2) C(1) C(5) C(10) -174.3(13)
C(5) C(1) C(2) Ir(1) -62.7(7)
C(5) C(1) C(2) C(3) -5.0(16)
C(5) C(1) C(2) C(7) 176.1(14)
C(6) C(1) C(2) Ir(1) 121.2(11)
C(6) C(1) C(2) C(3) 178.9(10)
C(6) C(1) C(2) C(7) 0(2)
C(6) C(1) C(5) Ir(1) -119.7(10)
C(6) C(1) C(5) C(4) 179.9(7)
C(6) C(1) C(5) C(10) 1.9(17)
Ir(1) C(2) C(3) C(4) 61.0(7)
Ir(1) C(2) C(3) C(8) -123.2(11)
C(1) C(2) C(3) Ir(1) -56.6(11)
C(1) C(2) C(3) C(4) 4.3(16)
C(1) C(2) C(3) C(8) -179.8(7)
C(7) C(2) C(3) Ir(1) 122.2(16)
C(7) C(2) C(3) C(4) -176.8(14)
C(7) C(2) C(3) C(8) -1.0(17)
Ir(1) C(3) C(4) C(5) 60.8(6)
Ir(1) C(3) C(4) C(9) -122.5(11)
C(2) C(3) C(4) Ir(1) -62.8(9)
C(2) C(3) C(4) C(5) -2.0(13)
C(2) C(3) C(4) C(9) 174.7(12)
C(8) C(3) C(4) Ir(1) 121.3(10)
C(8) C(3) C(4) C(5) -177.9(9)
C(8) C(3) C(4) C(9) -1.2(16)
Ir(1) C(4) C(5) C(1) 60.1(6)
Ir(1) C(4) C(5) C(10) -121.8(11)
C(3) C(4) C(5) Ir(1) -61.2(6)
C(3) C(4) C(5) C(1) -1.1(11)
C(3) C(4) C(5) C(10) 177.0(10)
C(9) C(4) C(5) Ir(1) 122.2(11)
C(9) C(4) C(5) C(1) -177.6(10)
C(9) C(4) C(5) C(10) 0.4(15)
N(1) C(11) C(12) C(13) -3(2)
C(11) C(12) C(13) C(14) 0.6(15)
C(12) C(13) C(14) C(15) 1.1(17)
C(13) C(14) C(15) N(1) -0.3(12)
C(13) C(14) C(15) C(16) 178.1(10)
N(1) C(15) C(16) O(1) 7.5(13)
N(1) C(15) C(16) C(17) -109.8(10)
N(1) C(15) C(16) C(18) 130.1(10)
C(14) C(15) C(16) O(1) -171.0(10)
C(14) C(15) C(16) C(17) 71.7(13)
C(14) C(15) C(16) C(18) -48.4(13)
O(2) C(19) C(20) F(1) 19.0(16)
O(2) C(19) C(20) F(2) 154.8(10)
O(2) C(19) C(20) F(3) -92.7(13)
O(3) C(19) C(20) F(1) -161.3(12)
O(3) C(19) C(20) F(2) -25.5(17)
O(3) C(19) C(20) F(3) 87.0(15)
